data_7027690
loop_
_publ_author_name
'Iveson, Peter B.'
'Drew, Michael G. B.'
'Hudson, Michael J.'
'Madic, Charles'

_publ_section_title
;
 Structural studies of lanthanide complexes with new hydrophobic
 malonamide solvent extraction agents&#x200A;&#x2020;
;
_journal_issue 20
_journal_name_full 'Journal of the Chemical Society, Dalton Transactions'
_journal_page_first 3605
_journal_paper_doi 10.1039/a905579g
_journal_year 1999
_chemical_formula_moiety L4
_chemical_formula_sum 'C21 H26 N2 O3'
_chemical_formula_weight 354.44
_chemical_name_systematic
; 
 ? 
;
_space_group_IT_number 2
_symmetry_cell_setting triclinic
_symmetry_space_group_name_Hall '-P 1'
_symmetry_space_group_name_H-M 'P -1'
_atom_sites_solution_hydrogens geom
_atom_sites_solution_primary direct
_atom_sites_solution_secondary difmap
_audit_creation_method SHELXL-97
_cell_angle_alpha 76.504(10)
_cell_angle_beta 81.190(10)
_cell_angle_gamma 61.322(10)
_cell_formula_units_Z 2
_cell_length_a 9.080(9)
_cell_length_b 9.666(12)
_cell_length_c 13.158(14)
_cell_measurement_reflns_used all
_cell_measurement_temperature 293(2)
_cell_volume 984.1(19)
_computing_cell_refinement XDS
_computing_data_collection 'XDS (Kabsch, 1991)'
_computing_data_reduction XDS
_computing_molecular_graphics PLATON(Spek,1994)
_computing_structure_refinement 'SHELXL-93 (Sheldrick, 1993)'
_computing_structure_solution 'SHELXS-86 (Sheldrick, 1990)'
_diffrn_ambient_temperature 293(2)
_diffrn_measurement_device 'Marresearch Image Plate'
_diffrn_measurement_method '95 frames at 2^o intervals, counting time 2 min.'
_diffrn_radiation_monochromator graphite
_diffrn_radiation_source 'fine-focus sealed tube'
_diffrn_radiation_type MoK\a
_diffrn_radiation_wavelength 0.71073
_diffrn_reflns_av_R_equivalents 0.0000
_diffrn_reflns_av_sigmaI/netI 0.0294
_diffrn_reflns_limit_h_max 10
_diffrn_reflns_limit_h_min 0
_diffrn_reflns_limit_k_max 11
_diffrn_reflns_limit_k_min -9
_diffrn_reflns_limit_l_max 16
_diffrn_reflns_limit_l_min -15
_diffrn_reflns_number 3463
_diffrn_reflns_theta_max 25.99
_diffrn_reflns_theta_min 2.56
_exptl_absorpt_coefficient_mu 0.080
_exptl_absorpt_correction_type none
_exptl_crystal_density_diffrn 1.196
_exptl_crystal_density_method 'not measured'
_exptl_crystal_F_000 380
_exptl_crystal_size_max 0.35
_exptl_crystal_size_mid 0.25
_exptl_crystal_size_min 0.25
_refine_diff_density_max 0.241
_refine_diff_density_min -0.304
_refine_diff_density_rms 0.048
_refine_ls_extinction_coef 0.069(9)
_refine_ls_extinction_expression Fc^*^=kFc[1+0.001xFc^2^\l^3^/sin(2\q)]^-1/4^
_refine_ls_extinction_method SHELXL
_refine_ls_goodness_of_fit_ref 1.085
_refine_ls_hydrogen_treatment mixed
_refine_ls_matrix_type full
_refine_ls_number_parameters 239
_refine_ls_number_reflns 3463
_refine_ls_number_restraints 0
_refine_ls_restrained_S_all 1.085
_refine_ls_R_factor_all 0.0866
_refine_ls_R_factor_gt 0.0571
_refine_ls_shift/su_max 0.121
_refine_ls_shift/su_mean 0.028
_refine_ls_structure_factor_coef Fsqd
_refine_ls_weighting_details 'w=1/[\s^2^(Fo^2^)+(0.1057P)^2^+0.1865P] where P=(Fo^2^+2Fc^2^)/3'
_refine_ls_weighting_scheme calc
_refine_ls_wR_factor_gt 0.1641
_refine_ls_wR_factor_ref 0.1837
_reflns_number_gt 2417
_reflns_number_total 3463
_reflns_threshold_expression >2sigma(I)
_cod_data_source_file 905579Gsup1.cif
_cod_data_source_block L4
_cod_depositor_comments
;
The following automatic conversions were performed:

'_refine_ls_weighting_scheme' value 'calc
w=1/[\s^2^(Fo^2^)+(0.1057P)^2^+0.1865P] where P=(Fo^2^+2Fc^2^)/3' was
changed to 'calc'. New tag '_refine_ls_weighting_details' was
created. The value of the new tag was set to
'w=1/[\s^2^(Fo^2^)+(0.1057P)^2^+0.1865P] where P=(Fo^2^+2Fc^2^)/3'.

Automatic conversion script
Id: cif_fix_values 3143 2015-03-26 13:38:13Z robertas 
;
_cod_original_sg_symbol_H-M P-1
_cod_original_formula_sum 'C21 H26 N2 O3     '
_cod_database_code 7027690

loop_
_symmetry_equiv_pos_as_xyz
'x, y, z'
'-x, -y, -z'

loop_
_atom_site_label
_atom_site_type_symbol
_atom_site_fract_x
_atom_site_fract_y
_atom_site_fract_z
_atom_site_U_iso_or_equiv
_atom_site_adp_type
_atom_site_occupancy
_atom_site_calc_flag
_atom_site_refinement_flags
O1 O 0.77764(19) 0.45016(18) 0.14714(13) 0.0569(5) Uani 1 d .
C2 C 0.9127(2) 0.4118(2) 0.18137(16) 0.0400(5) Uani 1 d .
C3 C 1.0125(2) 0.2467(2) 0.24770(15) 0.0401(5) Uani 1 d .
H3 H 1.1306 0.2024 0.2225 0.048 Uiso 1 calc R
C4 C 1.0003(3) 0.2636(2) 0.36106(16) 0.0459(5) Uani 1 d .
O5 O 0.8715(2) 0.3679(2) 0.39664(13) 0.0645(5) Uani 1 d .
N11 N 0.9813(2) 0.51375(19) 0.15914(13) 0.0416(4) Uani 1 d .
C12 C 0.8919(3) 0.6708(3) 0.0919(2) 0.0561(6) Uani 1 d .
H12A H 0.8165 0.6665 0.0503 0.067 Uiso 1 calc R
H12B H 0.9716 0.6977 0.0467 0.067 Uiso 1 calc R
H12C H 0.8290 0.7509 0.1346 0.067 Uiso 1 calc R
C13 C 1.1352(2) 0.4839(2) 0.19840(16) 0.0402(5) Uani 1 d .
C14 C 1.2810(3) 0.4430(3) 0.13349(18) 0.0494(6) Uani 1 d .
H14 H 1.2814 0.4273 0.0663 0.059 Uiso 1 calc R
C15 C 1.4247(3) 0.4262(3) 0.1697(2) 0.0572(6) Uani 1 d .
H15 H 1.5218 0.3993 0.1264 0.069 Uiso 1 calc R
C16 C 1.4262(3) 0.4486(3) 0.2690(2) 0.0599(7) Uani 1 d .
H16 H 1.5240 0.4363 0.2927 0.072 Uiso 1 calc R
C17 C 1.2816(3) 0.4896(3) 0.3335(2) 0.0603(6) Uani 1 d .
H17 H 1.2823 0.5041 0.4008 0.072 Uiso 1 calc R
C18 C 1.1359(3) 0.5091(3) 0.29759(18) 0.0496(6) Uani 1 d .
H18 H 1.0381 0.5392 0.3403 0.060 Uiso 1 calc R
N21 N 1.1309(2) 0.1592(2) 0.42254(14) 0.0551(5) Uani 1 d .
C22 C 1.1202(4) 0.1844(4) 0.5304(2) 0.0822(9) Uani 1 d .
H22A H 1.1423 0.2725 0.5290 0.099 Uiso 1 calc R
H22B H 1.2017 0.0891 0.5712 0.099 Uiso 1 calc R
H22C H 1.0096 0.2082 0.5610 0.099 Uiso 1 calc R
C23 C 1.2809(3) 0.0278(3) 0.39104(18) 0.0499(6) Uani 1 d .
C24 C 1.3083(4) -0.1285(3) 0.4326(2) 0.0691(8) Uani 1 d .
H24 H 1.2285 -0.1471 0.4787 0.083 Uiso 1 calc R
C25 C 1.4566(5) -0.2571(3) 0.4046(3) 0.0871(11) Uani 1 d .
H25 H 1.4764 -0.3617 0.4331 0.105 Uiso 1 calc R
C26 C 1.5727(4) -0.2302(4) 0.3357(3) 0.0869(10) Uani 1 d .
H26 H 1.6697 -0.3164 0.3159 0.104 Uiso 1 calc R
C27 C 1.5467(4) -0.0771(3) 0.2958(3) 0.0765(8) Uani 1 d .
H27 H 1.6266 -0.0596 0.2491 0.092 Uiso 1 calc R
C28 C 1.4019(3) 0.0531(3) 0.3243(2) 0.0579(6) Uani 1 d .
H28 H 1.3867 0.1570 0.2985 0.069 Uiso 1 calc R
C31 C 0.9443(3) 0.1295(3) 0.24237(19) 0.0510(6) Uani 1 d .
H31A H 1.0041 0.0301 0.2906 0.061 Uiso 1 calc R
H31B H 0.8266 0.1754 0.2657 0.061 Uiso 1 calc R
C32 C 0.9607(3) 0.0914(3) 0.1341(2) 0.0580(6) Uani 1 d .
H32A H 0.9278 0.0080 0.1397 0.070 Uiso 1 calc R
H32B H 0.8829 0.1863 0.0894 0.070 Uiso 1 calc R
O33 O 1.1233(2) 0.04071(18) 0.08618(13) 0.0585(5) Uani 1 d .
C34 C 1.2398(3) -0.1200(3) 0.1252(2) 0.0657(7) Uani 1 d .
H34A H 1.1945 -0.1915 0.1220 0.079 Uiso 1 calc R
H34B H 1.2598 -0.1309 0.1976 0.079 Uiso 1 calc R
C35 C 1.3988(4) -0.1630(4) 0.0615(3) 0.0859(9) Uani 1 d .
H35A H 1.3795 -0.1584 -0.0092 0.103 Uiso 1 calc R
H35B H 1.4800 -0.2697 0.0899 0.103 Uiso 1 calc R
H35C H 1.4405 -0.0889 0.0623 0.103 Uiso 1 calc R

loop_
_atom_site_aniso_label
_atom_site_aniso_U_11
_atom_site_aniso_U_22
_atom_site_aniso_U_33
_atom_site_aniso_U_23
_atom_site_aniso_U_13
_atom_site_aniso_U_12
O1 0.0358(9) 0.0521(10) 0.0808(12) 0.0024(8) -0.0190(7) -0.0205(7)
C2 0.0282(10) 0.0410(11) 0.0487(12) -0.0079(9) -0.0013(8) -0.0147(8)
C3 0.0319(10) 0.0386(11) 0.0490(12) -0.0052(9) -0.0014(8) -0.0170(8)
C4 0.0423(12) 0.0445(12) 0.0484(12) -0.0046(9) 0.0014(9) -0.0208(10)
O5 0.0548(10) 0.0635(11) 0.0592(10) -0.0132(8) 0.0122(8) -0.0180(8)
N11 0.0352(10) 0.0378(9) 0.0489(10) -0.0014(7) -0.0075(7) -0.0159(7)
C12 0.0529(14) 0.0411(13) 0.0671(15) 0.0047(10) -0.0149(11) -0.0190(10)
C13 0.0341(11) 0.0361(11) 0.0527(12) -0.0086(8) -0.0037(8) -0.0174(8)
C14 0.0458(13) 0.0540(14) 0.0542(13) -0.0151(10) 0.0037(9) -0.0272(10)
C15 0.0413(13) 0.0587(15) 0.0777(17) -0.0199(12) 0.0062(11) -0.0273(11)
C16 0.0419(14) 0.0611(15) 0.0886(19) -0.0202(13) -0.0102(12) -0.0285(11)
C17 0.0624(16) 0.0681(16) 0.0628(15) -0.0218(12) -0.0110(12) -0.0333(13)
C18 0.0445(13) 0.0538(14) 0.0573(14) -0.0199(10) 0.0032(9) -0.0252(10)
N21 0.0560(12) 0.0593(12) 0.0450(11) -0.0077(9) -0.0071(8) -0.0223(10)
C22 0.096(2) 0.100(2) 0.0478(15) -0.0120(14) -0.0084(14) -0.0425(19)
C23 0.0508(13) 0.0435(12) 0.0538(13) -0.0011(10) -0.0213(10) -0.0187(10)
C24 0.086(2) 0.0591(17) 0.0703(17) 0.0125(12) -0.0331(14) -0.0424(15)
C25 0.112(3) 0.0353(14) 0.109(3) 0.0047(14) -0.067(2) -0.0206(16)
C26 0.068(2) 0.0566(19) 0.117(3) -0.0228(17) -0.0436(19) -0.0002(15)
C27 0.0501(15) 0.0629(18) 0.102(2) -0.0177(15) -0.0140(14) -0.0106(13)
C28 0.0469(14) 0.0451(13) 0.0757(17) -0.0044(11) -0.0135(11) -0.0165(10)
C31 0.0450(13) 0.0454(13) 0.0654(15) -0.0029(10) -0.0053(10) -0.0257(10)
C32 0.0578(15) 0.0467(13) 0.0747(17) -0.0095(11) -0.0177(12) -0.0248(11)
O33 0.0655(11) 0.0438(9) 0.0617(10) -0.0061(7) -0.0094(8) -0.0217(8)
C34 0.0642(17) 0.0474(14) 0.0793(18) -0.0067(12) -0.0113(13) -0.0208(12)
C35 0.071(2) 0.074(2) 0.098(2) -0.0189(17) -0.0057(16) -0.0207(15)

loop_
_atom_type_symbol
_atom_type_description
_atom_type_scat_dispersion_real
_atom_type_scat_dispersion_imag
_atom_type_scat_source
C C 0.0033 0.0016 'International Tables Vol C Tables 4.2.6.8 and 6.1.1.4'
H H 0.0000 0.0000 'International Tables Vol C Tables 4.2.6.8 and 6.1.1.4'
N N 0.0061 0.0033 'International Tables Vol C Tables 4.2.6.8 and 6.1.1.4'
O O 0.0106 0.0060 'International Tables Vol C Tables 4.2.6.8 and 6.1.1.4'

loop_
_geom_angle_atom_site_label_1
_geom_angle_atom_site_label_2
_geom_angle_atom_site_label_3
_geom_angle
O1 C2 N11 120.90(19)
O1 C2 C3 121.54(18)
N11 C2 C3 117.53(18)
C4 C3 C2 109.25(17)
C4 C3 C31 108.52(16)
C2 C3 C31 111.59(19)
O5 C4 N21 121.1(2)
O5 C4 C3 120.1(2)
N21 C4 C3 118.76(18)
C2 N11 C13 125.55(17)
C2 N11 C12 118.85(19)
C13 N11 C12 115.58(17)
C18 C13 C14 119.6(2)
C18 C13 N11 120.05(18)
C14 C13 N11 120.1(2)
C15 C14 C13 119.5(2)
C16 C15 C14 120.9(2)
C15 C16 C17 119.7(2)
C16 C17 C18 119.9(2)
C13 C18 C17 120.3(2)
C4 N21 C23 125.56(19)
C4 N21 C22 117.6(2)
C23 N21 C22 116.8(2)
C28 C23 C24 119.5(2)
C28 C23 N21 121.2(2)
C24 C23 N21 119.2(3)
C23 C24 C25 119.5(3)
C26 C25 C24 120.4(3)
C27 C26 C25 120.1(3)
C26 C27 C28 120.6(3)
C23 C28 C27 119.8(3)
C32 C31 C3 114.34(18)
O33 C32 C31 114.34(19)
C32 O33 C34 114.65(19)
O33 C34 C35 109.2(2)

loop_
_geom_bond_atom_site_label_1
_geom_bond_atom_site_label_2
_geom_bond_distance
O1 C2 1.224(3)
C2 N11 1.358(3)
C2 C3 1.528(3)
C3 C4 1.520(3)
C3 C31 1.547(3)
C4 O5 1.234(3)
C4 N21 1.358(3)
N11 C13 1.437(3)
N11 C12 1.469(3)
C13 C18 1.384(3)
C13 C14 1.396(3)
C14 C15 1.381(4)
C15 C16 1.377(4)
C16 C17 1.384(4)
C17 C18 1.386(4)
N21 C23 1.432(3)
N21 C22 1.476(4)
C23 C28 1.378(4)
C23 C24 1.392(4)
C24 C25 1.397(5)
C25 C26 1.364(5)
C26 C27 1.365(5)
C27 C28 1.391(4)
C31 C32 1.521(4)
C32 O33 1.408(3)
O33 C34 1.418(3)
C34 C35 1.475(4)
